data_2205271
loop_
_publ_author_name
'Fu, Yun-Long'
'Ren, Jia-Lin'
'Ng, Seik Weng'

_publ_section_title
;<i>catena</i>-Poly[<i>N</i>-methylpiperazinium(2+)
 [[bis(oxalato-\k^2^<i>O</i>,<i>O</i>')zirconate(IV)]-\m~2~-oxalato-\k^4^<i>O</i>,<i>O</i>':<i>O</i>'',<i>O</i>''']]
;
_journal_issue 3
_journal_name_full 'Acta Crystallographica Section E'
_journal_page_first m491
_journal_page_last m493
_journal_paper_doi 10.1107/S1600536805003806
_journal_volume 61
_journal_year 2005
_chemical_formula_iupac '(C5 H11 N2) [Zr (C2 O4)3]'
_chemical_formula_moiety 'C5 H14 N2 2+, C6 O12 Zr 2-'
_chemical_formula_sum 'C11 H14 N2 O12 Zr'
_chemical_formula_weight 457.46
_chemical_name_systematic
;
catena-Poly[N-methylpiperazinium(2+)
[[bis(oxalato-\k^2^-O,O')zirconate(IV)]-\m~2~-oxalato-\k^4^O,O':O'',O''']]
;
_space_group_IT_number 14
_symmetry_cell_setting monoclinic
_symmetry_space_group_name_Hall '-P 2ybc'
_symmetry_space_group_name_H-M 'P 1 21/c 1'
_atom_sites_solution_hydrogens 'difmap (N-H) and geom (C-H)'
_atom_sites_solution_primary direct
_atom_sites_solution_secondary difmap
_audit_creation_method SHELXL-97
_cell_angle_alpha 90.00
_cell_angle_beta 108.0230(10)
_cell_angle_gamma 90.00
_cell_formula_units_Z 4
_cell_length_a 9.5936(5)
_cell_length_b 11.3569(5)
_cell_length_c 13.9792(7)
_cell_measurement_reflns_used 5754
_cell_measurement_temperature 295(2)
_cell_measurement_theta_max 28.5
_cell_measurement_theta_min 2.4
_cell_volume 1448.35(12)
_computing_cell_refinement 'SAINT (Bruker, 2002)'
_computing_data_collection 'SMART (Bruker, 2002)'
_computing_data_reduction SAINT
_computing_molecular_graphics 'ORTEPII (Johnson, 1976)'
_computing_publication_material SHELXL97
_computing_structure_refinement 'SHELXL97 (Sheldrick, 1997)'
_computing_structure_solution 'SHELXS97 (Sheldrick, 1997)'
_diffrn_ambient_temperature 295(2)
_diffrn_measured_fraction_theta_full 0.99
_diffrn_measured_fraction_theta_max 0.99
_diffrn_measurement_device_type 'Bruker APEX area-detector'
_diffrn_measurement_method '\f and \w'
_diffrn_radiation_monochromator graphite
_diffrn_radiation_source 'fine-focus sealed tube'
_diffrn_radiation_type MoK\a
_diffrn_radiation_wavelength 0.71073
_diffrn_reflns_av_R_equivalents 0.017
_diffrn_reflns_av_sigmaI/netI 0.013
_diffrn_reflns_limit_h_max 12
_diffrn_reflns_limit_h_min -12
_diffrn_reflns_limit_k_max 14
_diffrn_reflns_limit_k_min -14
_diffrn_reflns_limit_l_max 17
_diffrn_reflns_limit_l_min -18
_diffrn_reflns_number 15328
_diffrn_reflns_theta_full 27.5
_diffrn_reflns_theta_max 27.5
_diffrn_reflns_theta_min 2.2
_diffrn_standards_decay_% 0
_diffrn_standards_interval_count 0
_diffrn_standards_interval_time 0
_diffrn_standards_number 0
_exptl_absorpt_coefficient_mu 0.838
_exptl_absorpt_correction_T_max 0.850
_exptl_absorpt_correction_T_min 0.712
_exptl_absorpt_correction_type multi-scan
_exptl_absorpt_process_details '(SADABS; Bruker, 2002)'
_exptl_crystal_colour Colorless
_exptl_crystal_density_diffrn 2.098
_exptl_crystal_density_method 'not measured'
_exptl_crystal_description Prism
_exptl_crystal_F_000 920
_exptl_crystal_size_max 0.38
_exptl_crystal_size_mid 0.29
_exptl_crystal_size_min 0.20
_refine_diff_density_max 0.32
_refine_diff_density_min -0.54
_refine_ls_extinction_method none
_refine_ls_goodness_of_fit_ref 1.06
_refine_ls_hydrogen_treatment mixed
_refine_ls_matrix_type full
_refine_ls_number_parameters 247
_refine_ls_number_reflns 3273
_refine_ls_number_restraints 3
_refine_ls_restrained_S_all 1.06
_refine_ls_R_factor_all 0.021
_refine_ls_R_factor_gt 0.019
_refine_ls_shift/su_max 0.001
_refine_ls_shift/su_mean 0.000
_refine_ls_structure_factor_coef Fsqd
_refine_ls_weighting_details 'calc w = 1/[\s^2^(Fo^2^)+(0.033P)^2^+0.4993P] where P = (Fo^2^+2Fc^2^)/3'
_refine_ls_weighting_scheme calc
_refine_ls_wR_factor_gt 0.053
_refine_ls_wR_factor_ref 0.054
_reflns_number_gt 3114
_reflns_number_total 3273
_reflns_threshold_expression I>2\s(I)
_cod_data_source_file hb6152.cif
_cod_data_source_block I
_cod_depositor_comments
;
The following automatic conversions were performed:
'_symmetry_cell_setting' value 'Monoclinic' changed to 'monoclinic'
according to '/home/saulius/struct/CIF-dictionaries/cif_core.dic'
dictionary named 'cif_core.dic' version 2.4.1 from 2010-06-29.

Automatic conversion script
Id: cif_fix_enum 1527 2010-12-29 10:47:43Z saulius 

The following automatic conversions were performed:

'_symmetry_cell_setting' value 'Monoclinic' changed to 'monoclinic'
according to /home/saulius/struct/CIF-dictionaries/cif_core.dic
dictionary named 'cif_core.dic' version 2.4.1 from 2010-06-29.

Automatic conversion script
Id: cif_fix_values 1715 2011-07-08 13:25:40Z adriana 
;
_cod_original_cell_volume 1448.40(10)
_cod_original_sg_symbol_H-M 'P 21/c'
_cod_database_code 2205271

loop_
_symmetry_equiv_pos_as_xyz
'x, y, z'
'-x, y+1/2, -z+1/2'
'-x, -y, -z'
'x, -y-1/2, z-1/2'

loop_
_atom_site_label
_atom_site_fract_x
_atom_site_fract_y
_atom_site_fract_z
_atom_site_U_iso_or_equiv
_atom_site_adp_type
_atom_site_calc_flag
_atom_site_refinement_flags
_atom_site_occupancy
_atom_site_type_symbol
Zr1 0.405310(10) 0.614720(10) 0.239390(10) 0.01225(6) Uani d . 1 Zr
O1 0.60770(10) 0.49360(10) 0.26360(10) 0.0186(2) Uani d . 1 O
O2 0.67640(10) 0.30250(10) 0.27520(10) 0.0180(2) Uani d . 1 O
O3 0.33470(10) 0.42770(10) 0.23140(10) 0.0186(2) Uani d . 1 O
O4 0.40560(10) 0.23900(10) 0.24810(10) 0.0177(2) Uani d . 1 O
O5 0.24960(10) 0.61160(10) 0.32320(10) 0.0192(2) Uani d . 1 O
O6 0.21420(10) 0.60730(10) 0.47410(10) 0.0330(3) Uani d . 1 O
O7 0.52410(10) 0.62830(10) 0.39550(10) 0.0221(2) Uani d . 1 O
O8 0.52420(10) 0.63610(10) 0.55470(10) 0.0266(2) Uani d . 1 O
O9 0.18690(10) 0.61490(10) 0.12800(10) 0.0210(2) Uani d . 1 O
O10 0.06190(10) 0.62090(10) -0.03580(10) 0.0337(3) Uani d . 1 O
O11 0.43490(10) 0.60680(10) 0.09510(10) 0.0221(2) Uani d . 1 O
O12 0.3312(2) 0.62380(10) -0.07150(10) 0.0340(3) Uani d . 1 O
N1 0.80030(10) 0.75990(10) 0.59890(10) 0.0249(3) Uani d D 1 N
N2 1.04450(10) 0.69610(10) 0.77170(10) 0.0266(3) Uani d D 1 N
C1 0.58610(10) 0.38600(10) 0.26380(10) 0.0149(3) Uani d . 1 C
C2 0.42900(10) 0.34700(10) 0.24710(10) 0.0150(2) Uani d . 1 C
C3 0.2933(2) 0.61420(10) 0.42140(10) 0.0196(3) Uani d . 1 C
C4 0.4613(2) 0.62750(10) 0.46480(10) 0.0187(3) Uani d . 1 C
C5 0.1762(2) 0.61750(10) 0.03430(10) 0.0214(3) Uani d . 1 C
C6 0.3253(2) 0.61630(10) 0.01350(10) 0.0213(3) Uani d . 1 C
C7 0.9129(2) 0.67230(10) 0.59110(10) 0.0286(3) Uani d . 1 C
C8 0.9829(2) 0.60960(10) 0.68990(10) 0.0301(4) Uani d . 1 C
C9 0.9313(2) 0.7801(2) 0.78140(10) 0.0279(3) Uani d . 1 C
C10 0.8637(2) 0.84400(10) 0.68340(10) 0.0260(3) Uani d . 1 C
C11 0.7405(2) 0.8263(2) 0.50220(10) 0.0348(4) Uani d . 1 C
H11 0.731(2) 0.719(2) 0.6070(10) 0.035(5) Uiso d D 1 H
H21 1.112(2) 0.737(2) 0.7590(10) 0.035(5) Uiso d D 1 H
H22 1.075(2) 0.662(2) 0.8290(10) 0.048(6) Uiso d D 1 H
H7a 0.9883 0.7125 0.5707 0.034 Uiso calc R 1 H
H7b 0.8671 0.6147 0.5398 0.034 Uiso calc R 1 H
H8a 0.9102 0.5613 0.7065 0.036 Uiso calc R 1 H
H8b 1.0604 0.5583 0.6835 0.036 Uiso calc R 1 H
H9a 0.9755 0.8366 0.8341 0.034 Uiso calc R 1 H
H9b 0.8558 0.7378 0.8001 0.034 Uiso calc R 1 H
H10a 0.7871 0.8961 0.6901 0.031 Uiso calc R 1 H
H10b 0.9378 0.8919 0.6681 0.031 Uiso calc R 1 H
H11a 0.6996 0.7718 0.4483 0.052 Uiso calc R 1 H
H11b 0.8180 0.8700 0.4888 0.052 Uiso calc R 1 H
H11c 0.6656 0.8796 0.5076 0.052 Uiso calc R 1 H

loop_
_atom_site_aniso_label
_atom_site_aniso_U_11
_atom_site_aniso_U_22
_atom_site_aniso_U_33
_atom_site_aniso_U_12
_atom_site_aniso_U_13
_atom_site_aniso_U_23
Zr1 0.01299(8) 0.01007(8) 0.01343(8) 0.00006(4) 0.00371(5) -0.00019(4)
O1 0.0182(5) 0.0121(5) 0.0257(5) -0.0010(3) 0.0072(4) -0.0002(3)
O2 0.0170(4) 0.0125(4) 0.0254(5) 0.0008(3) 0.0080(4) -0.0002(4)
O3 0.0157(4) 0.0121(4) 0.0270(5) 0.0007(3) 0.0053(4) -0.0005(4)
O4 0.0167(5) 0.0113(5) 0.0250(5) -0.0007(3) 0.0063(4) -0.0006(3)
O5 0.0181(5) 0.0217(5) 0.0179(5) -0.0013(4) 0.0055(4) -0.0016(3)
O6 0.0306(6) 0.0469(7) 0.0269(6) -0.0023(5) 0.0168(5) 0.0001(5)
O7 0.0185(5) 0.0306(5) 0.0165(5) -0.0007(4) 0.0045(4) -0.0009(4)
O8 0.0305(6) 0.0311(5) 0.0163(5) -0.0037(5) 0.0044(4) -0.0005(4)
O9 0.0179(5) 0.0241(5) 0.0189(5) -0.0001(4) 0.0026(4) 0.0007(4)
O10 0.0255(6) 0.0451(7) 0.0232(6) -0.0029(5) -0.0030(5) 0.0052(5)
O11 0.0221(5) 0.0270(5) 0.0174(5) 0.0019(4) 0.0065(4) 0.0007(4)
O12 0.0432(7) 0.0413(7) 0.0186(5) 0.0057(5) 0.0112(5) 0.0031(4)
N1 0.0201(6) 0.0265(6) 0.0244(6) -0.0067(5) 0.0016(5) 0.0043(5)
N2 0.0183(6) 0.0319(7) 0.0262(7) -0.0038(5) 0.0019(5) 0.0055(5)
C1 0.0163(7) 0.0148(7) 0.0141(6) -0.0001(4) 0.0056(5) -0.0002(4)
C2 0.0170(6) 0.0148(6) 0.0132(6) -0.0005(5) 0.0049(5) 0.0002(5)
C3 0.0233(7) 0.0162(6) 0.0204(7) -0.0002(5) 0.0080(6) 0.0001(5)
C4 0.0232(7) 0.0147(6) 0.0177(6) -0.0001(5) 0.0056(5) -0.0005(5)
C5 0.0250(7) 0.0158(7) 0.0204(7) -0.0002(5) 0.0026(6) 0.0013(5)
C6 0.0282(8) 0.0160(7) 0.0191(7) 0.0014(5) 0.0063(6) 0.0004(5)
C7 0.0344(8) 0.0233(7) 0.0262(7) -0.0039(6) 0.0066(6) -0.0026(6)
C8 0.0285(8) 0.0222(8) 0.0355(9) -0.0031(6) 0.0040(7) 0.0030(6)
C9 0.0217(7) 0.0384(9) 0.0233(7) -0.0040(6) 0.0063(6) -0.0023(6)
C10 0.0226(7) 0.0263(7) 0.0281(7) -0.0019(6) 0.0063(6) -0.0023(6)
C11 0.0358(9) 0.0329(9) 0.0275(8) -0.0070(7) -0.0022(7) 0.0093(7)

loop_
_atom_type_symbol
_atom_type_description
_atom_type_scat_dispersion_real
_atom_type_scat_dispersion_imag
_atom_type_scat_source
C C 0.0033 0.0016 'International Tables Vol C Tables 4.2.6.8 and 6.1.1.4'
H H 0.0000 0.0000 'International Tables Vol C Tables 4.2.6.8 and 6.1.1.4'
N N 0.0061 0.0033 'International Tables Vol C Tables 4.2.6.8 and 6.1.1.4'
O O 0.0106 0.0060 'International Tables Vol C Tables 4.2.6.8 and 6.1.1.4'
Zr Zr -2.9673 0.5597 'International Tables Vol C Tables 4.2.6.8 and 6.1.1.4'

loop_
_geom_angle_atom_site_label_1
_geom_angle_atom_site_label_2
_geom_angle_atom_site_label_3
_geom_angle_site_symmetry_1
_geom_angle_site_symmetry_3
_geom_angle
_geom_angle_publ_flag
O1 Zr1 O2 . 2_655 145.59(3) yes
O1 Zr1 O3 . . 70.63(3) yes
O1 Zr1 O4 . 2_655 75.13(4) yes
O1 Zr1 O5 . . 126.76(3) yes
O1 Zr1 O7 . . 74.66(4) yes
O1 Zr1 O9 . . 132.70(3) yes
O1 Zr1 O11 . . 76.18(4) yes
O2 Zr1 O3 2_655 . 143.72(4) yes
O2 Zr1 O4 2_655 2_655 70.46(3) yes
O2 Zr1 O5 2_655 . 77.67(3) yes
O2 Zr1 O7 2_655 . 94.87(4) yes
O2 Zr1 O9 2_655 . 72.92(3) yes
O2 Zr1 O11 2_655 . 95.67(4) yes
O3 Zr1 O4 . 2_655 145.59(3) yes
O3 Zr1 O5 . . 76.15(3) yes
O3 Zr1 O7 . . 100.27(4) yes
O3 Zr1 O9 . . 75.85(3) yes
O3 Zr1 O11 . . 92.30(4) yes
O4 Zr1 O5 2_655 . 129.76(3) yes
O4 Zr1 O7 2_655 . 73.39(4) yes
O4 Zr1 O9 2_655 . 128.49(3) yes
O4 Zr1 O11 2_655 . 76.12(4) yes
O5 Zr1 O7 . . 71.76(4) yes
O5 Zr1 O9 . . 73.52(4) yes
O5 Zr1 O11 . . 146.14(4) yes
O7 Zr1 O9 . . 144.93(4) yes
O7 Zr1 O11 . . 142.09(4) yes
O9 Zr1 O11 . . 72.80(4) yes
C1 O1 Zr1 . . 116.90(10) no
C1 O2 Zr1 . 2_645 119.50(10) no
C2 O3 Zr1 . . 119.70(10) no
C2 O4 Zr1 . 2_645 118.10(10) no
C3 O5 Zr1 . . 121.20(10) no
C4 O7 Zr1 . . 122.90(10) no
C5 O9 Zr1 . . 118.90(10) no
C6 O11 Zr1 . . 121.50(10) no
C10 N1 C7 . . 110.80(10) no
C10 N1 C11 . . 109.90(10) no
C7 N1 C11 . . 110.60(10) no
C9 N2 C8 . . 111.60(10) no
O1 C1 O2 . . 129.20(10) no
O1 C1 C2 . . 116.50(10) no
O2 C1 C2 . . 114.30(10) no
O4 C2 O3 . . 126.50(10) no
O4 C2 C1 . . 117.30(10) no
O3 C2 C1 . . 116.20(10) no
O6 C3 O5 . . 125.40(10) no
O6 C3 C4 . . 122.80(10) no
O5 C3 C4 . . 111.80(10) no
O8 C4 O7 . . 125.30(10) no
O8 C4 C3 . . 122.40(10) no
O7 C4 C3 . . 112.30(10) no
O10 C5 O9 . . 125.9(2) no
O10 C5 C6 . . 120.10(10) no
O9 C5 C6 . . 114.00(10) no
O12 C6 O11 . . 126.8(2) no
O12 C6 C5 . . 120.80(10) no
O11 C6 C5 . . 112.40(10) no
N1 C7 C8 . . 111.90(10) no
N2 C8 C7 . . 110.50(10) no
N2 C9 C10 . . 110.30(10) no
N1 C10 C9 . . 111.50(10) no
C10 N1 H11 . . 113.0(10) no
C7 N1 H11 . . 105.0(10) no
C11 N1 H11 . . 107.0(10) no
C9 N2 H21 . . 107.0(10) no
C8 N2 H21 . . 110.0(10) no
C9 N2 H22 . . 105(2) no
C8 N2 H22 . . 111(2) no
H21 N2 H22 . . 112(2) no
N1 C7 H7a . . 109.2 no
C8 C7 H7a . . 109.2 no
N1 C7 H7b . . 109.2 no
C8 C7 H7b . . 109.2 no
H7a C7 H7b . . 107.9 no
N2 C8 H8a . . 109.6 no
C7 C8 H8a . . 109.6 no
N2 C8 H8b . . 109.6 no
C7 C8 H8b . . 109.6 no
H8a C8 H8b . . 108.1 no
N2 C9 H9a . . 109.6 no
C10 C9 H9a . . 109.6 no
N2 C9 H9b . . 109.6 no
C10 C9 H9b . . 109.6 no
H9a C9 H9b . . 108.1 no
N1 C10 H10a . . 109.3 no
C9 C10 H10a . . 109.3 no
N1 C10 H10b . . 109.3 no
C9 C10 H10b . . 109.3 no
H10a C10 H10b . . 108.0 no
N1 C11 H11a . . 109.5 no
N1 C11 H11b . . 109.5 no
H11a C11 H11b . . 109.5 no
N1 C11 H11c . . 109.5 no
H11a C11 H11c . . 109.5 no
H11b C11 H11c . . 109.5 no

loop_
_geom_bond_atom_site_label_1
_geom_bond_atom_site_label_2
_geom_bond_site_symmetry_2
_geom_bond_distance
_geom_bond_publ_flag
Zr1 O1 . 2.3180(10) yes
Zr1 O2 2_655 2.2600(10) yes
Zr1 O3 . 2.2220(10) yes
Zr1 O4 2_655 2.2630(10) yes
Zr1 O5 . 2.1650(10) yes
Zr1 O7 . 2.1320(10) yes
Zr1 O9 . 2.1900(10) yes
Zr1 O11 . 2.1240(10) yes
O1 C1 . 1.240(2) no
O2 C1 . 1.261(2) no
O3 C2 . 1.258(2) no
O4 C2 . 1.248(2) no
O5 C3 . 1.306(2) no
O6 C3 . 1.212(2) no
O7 C4 . 1.289(2) no
O8 C4 . 1.218(2) no
O9 C5 . 1.281(2) no
O10 C5 . 1.225(2) no
O11 C6 . 1.295(2) no
O12 C6 . 1.210(2) no
N1 C10 . 1.494(2) no
N1 C7 . 1.497(2) no
N1 C11 . 1.499(2) no
N2 C9 . 1.483(2) no
N2 C8 . 1.484(2) no
C1 C2 . 1.517(2) no
C3 C4 . 1.544(2) no
C5 C6 . 1.545(2) no
C7 C8 . 1.514(2) no
C9 C10 . 1.509(2) no
N1 H11 . 0.850(10) no
N2 H21 . 0.860(10) no
N2 H22 . 0.860(10) no
C7 H7a . 0.97 no
C7 H7b . 0.97 no
C8 H8a . 0.97 no
C8 H8b . 0.97 no
C9 H9a . 0.97 no
C9 H9b . 0.97 no
C10 H10a . 0.97 no
C10 H10b . 0.97 no
C11 H11a . 0.96 no
C11 H11b . 0.96 no
C11 H11c . 0.96 no

loop_
_geom_hbond_atom_site_label_D
_geom_hbond_atom_site_label_H
_geom_hbond_atom_site_label_A
_geom_hbond_site_symmetry_A
_geom_hbond_distance_DH
_geom_hbond_distance_HA
_geom_hbond_distance_DA
_geom_hbond_angle_DHA
_geom_hbond_publ_flag
N1 H11 O8 . 0.850(10) 2.110(10) 2.892(2) 153(2) yes
N2 H21 O2 3_766 0.860(10) 2.27(2) 2.948(2) 136(2) yes
N2 H21 O5 4_676 0.860(10) 2.19(2) 2.879(2) 137(2) yes
N2 H22 O10 1_656 0.860(10) 1.990(10) 2.780(2) 153(2) yes
N2 H22 O12 1_656 0.860(10) 2.46(2) 3.052(2) 127(2) yes

loop_
_geom_torsion_atom_site_label_1
_geom_torsion_atom_site_label_2
_geom_torsion_atom_site_label_3
_geom_torsion_atom_site_label_4
_geom_torsion_site_symmetry_1
_geom_torsion
_geom_torsion_publ_flag
O11 Zr1 O1 C1 . -99.30(10) no
O7 Zr1 O1 C1 . 105.20(10) no
O5 Zr1 O1 C1 . 52.80(10) no
O9 Zr1 O1 C1 . -49.20(10) no
O3 Zr1 O1 C1 . -1.90(10) no
O2 Zr1 O1 C1 2_655 -179.00(10) no
O4 Zr1 O1 C1 2_655 -178.40(10) no
O11 Zr1 O3 C2 . 77.70(10) no
O7 Zr1 O3 C2 . -66.40(10) no
O5 Zr1 O3 C2 . -134.60(10) no
O9 Zr1 O3 C2 . 149.30(10) no
O2 Zr1 O3 C2 2_655 -179.50(10) no
O4 Zr1 O3 C2 2_655 9.10(10) no
O1 Zr1 O3 C2 . 3.20(10) no
O11 Zr1 O5 C3 . 176.30(10) no
O7 Zr1 O5 C3 . -2.60(10) no
O9 Zr1 O5 C3 . -177.60(10) no
O3 Zr1 O5 C3 . 103.40(10) no
O2 Zr1 O5 C3 2_655 -102.00(10) no
O4 Zr1 O5 C3 2_655 -50.80(10) no
O1 Zr1 O5 C3 . 51.00(10) no
O11 Zr1 O7 C4 . -178.20(10) no
O5 Zr1 O7 C4 . 0.80(10) no
O9 Zr1 O7 C4 . 9.20(10) no
O3 Zr1 O7 C4 . -70.80(10) no
O2 Zr1 O7 C4 2_655 76.10(10) no
O4 Zr1 O7 C4 2_655 144.00(10) no
O1 Zr1 O7 C4 . -137.30(10) no
O11 Zr1 O9 C5 . -4.10(10) no
O7 Zr1 O9 C5 . 171.20(10) no
O5 Zr1 O9 C5 . 179.50(10) no
O3 Zr1 O9 C5 . -101.10(10) no
O2 Zr1 O9 C5 2_655 97.70(10) no
O4 Zr1 O9 C5 2_655 51.40(10) no
O1 Zr1 O9 C5 . -55.30(10) no
O7 Zr1 O11 C6 . -169.30(10) no
O5 Zr1 O11 C6 . 12.40(10) no
O9 Zr1 O11 C6 . 6.30(10) no
O3 Zr1 O11 C6 . 80.70(10) no
O2 Zr1 O11 C6 2_655 -63.80(10) no
O4 Zr1 O11 C6 2_655 -132.10(10) no
O1 Zr1 O11 C6 . 150.10(10) no
Zr1 O1 C1 O2 . 179.90(10) no
Zr1 O1 C1 C2 . 0.60(10) no
Zr1 O2 C1 O1 2_645 -175.80(10) no
Zr1 O2 C1 C2 2_645 3.50(10) no
Zr1 O4 C2 O3 2_645 173.00(10) no
Zr1 O4 C2 C1 2_645 -5.40(10) no
Zr1 O3 C2 O4 . 177.70(10) no
Zr1 O3 C2 C1 . -4.0(2) no
O1 C1 C2 O4 . -179.30(10) no
O2 C1 C2 O4 . 1.3(2) no
O1 C1 C2 O3 . 2.1(2) no
O2 C1 C2 O3 . -177.30(10) no
Zr1 O5 C3 O6 . -176.40(10) no
Zr1 O5 C3 C4 . 3.60(10) no
Zr1 O7 C4 O8 . -179.30(10) no
Zr1 O7 C4 C3 . 0.7(2) no
O6 C3 C4 O8 . -2.7(2) no
O5 C3 C4 O8 . 177.30(10) no
O6 C3 C4 O7 . 177.30(10) no
O5 C3 C4 O7 . -2.7(2) no
Zr1 O9 C5 O10 . -178.10(10) no
Zr1 O9 C5 C6 . 1.90(10) no
Zr1 O11 C6 O12 . 172.70(10) no
Zr1 O11 C6 C5 . -7.20(10) no
O10 C5 C6 O12 . 3.3(2) no
O9 C5 C6 O12 . -176.70(10) no
O10 C5 C6 O11 . -176.80(10) no
O9 C5 C6 O11 . 3.2(2) no
C10 N1 C7 C8 . 54.0(2) no
C11 N1 C7 C8 . 176.10(10) no
C9 N2 C8 C7 . 56.7(2) no
N1 C7 C8 N2 . -54.7(2) no
C8 N2 C9 C10 . -57.7(2) no
C7 N1 C10 C9 . -54.8(2) no
C11 N1 C10 C9 . -177.40(10) no
N2 C9 C10 N1 . 56.6(2) no
